data_1566612
loop_
_publ_author_name
'Jiang, Liyin'
'Sarr\'o, Pau'
'Teo, Wei Jie'
'Llop, Jordi'
'Suero, Marcos'

_publ_section_title
;
 Catalytic alkene skeletal modification for the construction of
 fluorinated tertiary stereocenters
;
_journal_name_full 'Chemical Science'
_journal_paper_doi 10.1039/D2SC00968D
_journal_year 2022
_chemical_absolute_configuration ad
_chemical_formula_sum 'C26 H39 F O4'
_chemical_formula_weight 434.57
_space_group_crystal_system monoclinic
_space_group_IT_number 5
_space_group_name_Hall 'C 2y'
_space_group_name_H-M_alt 'C 1 2 1'
_atom_sites_solution_hydrogens geom
_audit_creation_method SHELXL-2018/3
_audit_update_record
;
2021-06-28 deposited with the CCDC.	2022-03-14 downloaded from the CCDC.
;
_cell_angle_alpha 90
_cell_angle_beta 96.281(9)
_cell_angle_gamma 90
_cell_formula_units_Z 4
_cell_length_a 14.7648(15)
_cell_length_b 6.0876(5)
_cell_length_c 26.974(2)
_cell_measurement_reflns_used 1425
_cell_measurement_temperature 100(2)
_cell_measurement_theta_max 28.5220
_cell_measurement_theta_min 3.0440
_cell_volume 2409.9(4)
_computing_cell_refinement 'CrysAlisPro 1.171.39.12b (Rigaku OD, 2015)'
_computing_data_collection 'CrysAlisPro 1.171.39.12b (Rigaku OD, 2015)'
_computing_data_reduction 'CrysAlisPro 1.171.39.12b (Rigaku OD, 2015)'
_computing_molecular_graphics 'shelXle (H\"ubschle, Sheldrick and Dittirch, 2011)'
_computing_publication_material 'SHELXL-2018/3 (Sheldrick, 2018)'
_computing_structure_refinement 'SHELXL-2018/3 (Sheldrick, 2018)'
_computing_structure_solution Sir2019
_diffrn_ambient_temperature 100(2)
_diffrn_detector_area_resol_mean 5.8140
_diffrn_detector_type 'PILATUS 200K'
_diffrn_measured_fraction_theta_full 0.999
_diffrn_measured_fraction_theta_max 0.893
_diffrn_measurement_device_type '1/4chi goniometer'
_diffrn_measurement_method
;
 Fullsphere data collection, phi and omega scans
;
_diffrn_radiation_monochromator 'Confocal Max Flux optic'
_diffrn_radiation_type MoK\a
_diffrn_radiation_wavelength 0.71075
_diffrn_reflns_av_R_equivalents 0.0296
_diffrn_reflns_av_unetI/netI 0.0513
_diffrn_reflns_Laue_measured_fraction_full 0.999
_diffrn_reflns_Laue_measured_fraction_max 0.893
_diffrn_reflns_limit_h_max 19
_diffrn_reflns_limit_h_min -18
_diffrn_reflns_limit_k_max 8
_diffrn_reflns_limit_k_min -7
_diffrn_reflns_limit_l_max 34
_diffrn_reflns_limit_l_min -25
_diffrn_reflns_number 8906
_diffrn_reflns_point_group_measured_fraction_full 0.922
_diffrn_reflns_point_group_measured_fraction_max 0.776
_diffrn_reflns_theta_full 25.242
_diffrn_reflns_theta_max 28.574
_diffrn_reflns_theta_min 2.776
_diffrn_source 'Microfocus rotating anode X-ray tube'
_diffrn_source_current 24
_diffrn_source_power 50
_diffrn_source_size '0.2 mm x 0.2 mm fine focus'
_diffrn_source_type 'Rigaku MicroMax-007HF'
_exptl_absorpt_coefficient_mu 0.084
_exptl_absorpt_correction_T_max 1.00000
_exptl_absorpt_correction_T_min 0.69427
_exptl_absorpt_correction_type multi-scan
_exptl_absorpt_process_details
;
 CrysAlisPro 1.171.40.35a (Rigaku Oxford Diffraction, 2018)
 Empirical absorption correction using spherical harmonics,
 implemented in SCALE3 ABSPACK scaling algorithm.
;
_exptl_crystal_density_diffrn 1.198
_exptl_crystal_description Block
_exptl_crystal_F_000 944
_exptl_crystal_size_max 0.200
_exptl_crystal_size_mid 0.100
_exptl_crystal_size_min 0.050
_refine_diff_density_max 0.269
_refine_diff_density_min -0.189
_refine_diff_density_rms 0.048
_refine_ls_abs_structure_details
;
 Flack x determined using 1326 quotients [(I+)-(I-)]/[(I+)+(I-)]
 (Parsons, Flack and Wagner, Acta Cryst. B69 (2013) 249-259).
;
_refine_ls_abs_structure_Flack 0.5(6)
_refine_ls_extinction_method none
_refine_ls_goodness_of_fit_ref 1.028
_refine_ls_hydrogen_treatment constr
_refine_ls_matrix_type full
_refine_ls_number_parameters 294
_refine_ls_number_reflns 4779
_refine_ls_number_restraints 23
_refine_ls_restrained_S_all 1.030
_refine_ls_R_factor_all 0.0662
_refine_ls_R_factor_gt 0.0493
_refine_ls_shift/su_max 0.000
_refine_ls_shift/su_mean 0.000
_refine_ls_structure_factor_coef Fsqd
_refine_ls_weighting_details 'w=1/[\s^2^(Fo^2^)+(0.0583P)^2^+1.8686P] where P=(Fo^2^+2Fc^2^)/3'
_refine_ls_weighting_scheme calc
_refine_ls_wR_factor_gt 0.1153
_refine_ls_wR_factor_ref 0.1231
_reflns_Friedel_coverage 0.594
_reflns_Friedel_fraction_full 0.827
_reflns_Friedel_fraction_max 0.637
_reflns_number_gt 3878
_reflns_number_total 4779
_reflns_threshold_expression 'I > 2\s(I)'
_cod_data_source_file d2sc00968d2.cif
_cod_data_source_block JLY-202101
_cod_original_sg_symbol_H-M 'C 2'
_cod_database_code 1566612
_shelx_shelxl_version_number 2018/3
_shelx_space_group_comment
;
The symmetry employed for this shelxl refinement is uniquely defined
by the following loop, which should always be used as a source of
symmetry information in preference to the above space-group names.
They are only intended as comments.
;
_shelx_estimated_absorpt_t_min 0.983
_shelx_estimated_absorpt_t_max 0.996

loop_
_space_group_symop_operation_xyz
'x, y, z'
'-x, y, -z'
'x+1/2, y+1/2, z'
'-x+1/2, y+1/2, -z'

loop_
_atom_site_label
_atom_site_type_symbol
_atom_site_fract_x
_atom_site_fract_y
_atom_site_fract_z
_atom_site_U_iso_or_equiv
_atom_site_adp_type
_atom_site_occupancy
_atom_site_site_symmetry_order
_atom_site_calc_flag
_atom_site_refinement_flags_posn
_atom_site_refinement_flags_adp
_atom_site_refinement_flags_occupancy
_atom_site_disorder_assembly
_atom_site_disorder_group
F1 F 0.75782(12) 0.6322(3) 0.88153(7) 0.0313(5) Uani 1 1 d . . . . .
O1 O 0.95157(17) 0.1499(5) 0.84597(9) 0.0401(6) Uani 1 1 d . . . . .
O2 O 0.99797(17) 0.1436(5) 0.92772(9) 0.0415(7) Uani 1 1 d . . . . .
O3 O 0.42056(14) 0.8504(4) 0.55570(8) 0.0240(5) Uani 1 1 d . . . . .
O4 O 0.28812(14) 1.0240(4) 0.56373(8) 0.0292(6) Uani 1 1 d . . . . .
C1 C 0.8122(2) 0.4753(6) 0.85873(12) 0.0251(7) Uani 1 1 d . . . . .
C2 C 0.8533(2) 0.5985(6) 0.81797(12) 0.0250(7) Uani 1 1 d . . . . .
H2A H 0.896170 0.500922 0.802696 0.030 Uiso 1 1 calc R U . . .
H2AB H 0.888249 0.725947 0.832669 0.030 Uiso 1 1 calc R U . . .
C3 C 0.7798(2) 0.6795(5) 0.77742(12) 0.0231(7) Uani 1 1 d . . . . .
H3A H 0.809922 0.752209 0.750779 0.028 Uiso 1 1 calc R U . . .
H3AB H 0.741843 0.790954 0.792120 0.028 Uiso 1 1 calc R U . . .
C4 C 0.71719(19) 0.4958(5) 0.75387(11) 0.0196(7) Uani 1 1 d . . . . .
C5 C 0.63635(19) 0.5968(5) 0.71931(11) 0.0165(6) Uani 1 1 d . . . . .
H5 H 0.605340 0.701727 0.740449 0.020 Uiso 1 1 calc R U . . .
C6 C 0.6661(2) 0.7325(5) 0.67575(11) 0.0213(7) Uani 1 1 d . . . . .
H6A H 0.698648 0.635746 0.654099 0.026 Uiso 1 1 calc R U . . .
H6AB H 0.709100 0.848338 0.689174 0.026 Uiso 1 1 calc R U . . .
C7 C 0.5847(2) 0.8405(5) 0.64427(11) 0.0204(7) Uani 1 1 d . . . . .
H7A H 0.556097 0.949714 0.664864 0.024 Uiso 1 1 calc R U . . .
H7AB H 0.606591 0.918732 0.615705 0.024 Uiso 1 1 calc R U . . .
C8 C 0.51363(19) 0.6691(5) 0.62485(11) 0.0188(6) Uani 1 1 d . . . . .
C9 C 0.4200(2) 0.7587(6) 0.60560(11) 0.0202(7) Uani 1 1 d . . . . .
H9 H 0.402811 0.876380 0.628669 0.024 Uiso 1 1 calc R U . . .
C10 C 0.3539(2) 0.5631(6) 0.60743(12) 0.0253(7) Uani 1 1 d . . . . .
H10A H 0.344455 0.487670 0.574757 0.030 Uiso 1 1 calc R U . . .
H10B H 0.294151 0.612740 0.616717 0.030 Uiso 1 1 calc R U . . .
C11 C 0.4021(2) 0.4088(6) 0.64814(12) 0.0267(7) Uani 1 1 d . . . . .
H11A H 0.361630 0.375459 0.674104 0.032 Uiso 1 1 calc R U . . .
H11B H 0.420645 0.269304 0.633309 0.032 Uiso 1 1 calc R U . . .
C12 C 0.48560(18) 0.5407(5) 0.66996(11) 0.0178(6) Uani 1 1 d . . . . .
H12 H 0.462468 0.652547 0.692641 0.021 Uiso 1 1 calc R U . . .
C13 C 0.56407(19) 0.4236(5) 0.70058(11) 0.0181(6) Uani 1 1 d . . . . .
H13 H 0.592086 0.316721 0.678578 0.022 Uiso 1 1 calc R U . . .
C14 C 0.5294(2) 0.2976(5) 0.74396(12) 0.0205(7) Uani 1 1 d . . . . .
H14A H 0.493382 0.398049 0.763017 0.025 Uiso 1 1 calc R U . . .
H14B H 0.488682 0.177365 0.730529 0.025 Uiso 1 1 calc R U . . .
C15 C 0.6078(2) 0.2012(5) 0.77892(12) 0.0236(7) Uani 1 1 d . . . . .
H15A H 0.583372 0.130671 0.807747 0.028 Uiso 1 1 calc R U . . .
H15B H 0.639464 0.087413 0.761056 0.028 Uiso 1 1 calc R U . . .
C16 C 0.6749(2) 0.3806(5) 0.79733(11) 0.0205(7) Uani 1 1 d . . . . .
H16 H 0.639269 0.495013 0.813371 0.025 Uiso 1 1 calc R U . . .
C17 C 0.7471(2) 0.2945(5) 0.83798(12) 0.0233(7) Uani 1 1 d . . . . .
H17A H 0.716259 0.231130 0.865488 0.028 Uiso 1 1 calc R U . . .
H17B H 0.782408 0.175986 0.823933 0.028 Uiso 1 1 calc R U . . .
C18 C 0.8814(2) 0.3924(6) 0.90035(12) 0.0276(8) Uani 1 1 d . . . . .
C19 C 0.9459(2) 0.2176(6) 0.88733(13) 0.0302(8) Uani 1 1 d . . . . .
C20 C 1.0625(3) -0.0277(8) 0.91846(15) 0.0473(11) Uani 1 1 d D U . . .
H20A H 1.108694 0.033387 0.898293 0.057 Uiso 0.4 1 calc R U P A 1
H20B H 1.029992 -0.147111 0.898965 0.057 Uiso 0.4 1 calc R U P A 1
H20C H 1.094476 0.008373 0.889093 0.057 Uiso 0.6 1 calc R U P B 2
H20D H 1.031418 -0.171026 0.912748 0.057 Uiso 0.6 1 calc R U P B 2
C21 C 1.1096(13) -0.121(3) 0.9660(6) 0.060(4) Uani 0.4 1 d D U P C 1
H21A H 1.155789 -0.227391 0.958156 0.091 Uiso 0.4 1 calc R U P C 1
H21B H 1.064853 -0.194277 0.984586 0.091 Uiso 0.4 1 calc R U P C 1
H21C H 1.139046 -0.002004 0.986300 0.091 Uiso 0.4 1 calc R U P C 1
C21' C 1.1294(8) -0.0330(17) 0.9663(3) 0.050(2) Uani 0.6 1 d D U P C 2
H21D H 1.173132 -0.152894 0.964150 0.074 Uiso 0.6 1 calc R U P C 2
H21E H 1.095666 -0.056382 0.995134 0.074 Uiso 0.6 1 calc R U P C 2
H21F H 1.162226 0.107076 0.970007 0.074 Uiso 0.6 1 calc R U P C 2
C22 C 0.8837(3) 0.4657(7) 0.94668(14) 0.0432(10) Uani 1 1 d . . . . .
H22A H 0.926639 0.407131 0.972058 0.052 Uiso 1 1 calc R U . . .
H22B H 0.842435 0.576829 0.954548 0.052 Uiso 1 1 calc R U . . .
C23 C 0.7737(2) 0.3374(6) 0.72503(12) 0.0245(7) Uani 1 1 d . . . . .
H23A H 0.733100 0.230604 0.706778 0.037 Uiso 1 1 calc R U . . .
H23B H 0.817917 0.259957 0.748551 0.037 Uiso 1 1 calc R U . . .
H23C H 0.806102 0.421044 0.701401 0.037 Uiso 1 1 calc R U . . .
C24 C 0.5505(2) 0.5197(6) 0.58534(12) 0.0242(7) Uani 1 1 d . . . . .
H24A H 0.505767 0.404892 0.575256 0.036 Uiso 1 1 calc R U . . .
H24B H 0.607741 0.451722 0.599526 0.036 Uiso 1 1 calc R U . . .
H24C H 0.561520 0.607813 0.556180 0.036 Uiso 1 1 calc R U . . .
C25 C 0.3496(2) 0.9806(5) 0.53996(12) 0.0238(7) Uani 1 1 d . . . . .
C26 C 0.3564(2) 1.0586(7) 0.48759(13) 0.0396(10) Uani 1 1 d . . . . .
H26A H 0.332329 1.208312 0.483696 0.059 Uiso 1 1 calc R U . . .
H26B H 0.321042 0.960843 0.463968 0.059 Uiso 1 1 calc R U . . .
H26C H 0.420402 1.057410 0.480982 0.059 Uiso 1 1 calc R U . . .

loop_
_atom_site_aniso_label
_atom_site_aniso_U_11
_atom_site_aniso_U_22
_atom_site_aniso_U_33
_atom_site_aniso_U_23
_atom_site_aniso_U_13
_atom_site_aniso_U_12
F1 0.0303(10) 0.0313(11) 0.0315(10) -0.0046(9) -0.0005(8) 0.0051(9)
O1 0.0355(14) 0.0485(16) 0.0342(14) -0.0064(13) -0.0055(11) 0.0130(13)
O2 0.0332(13) 0.0584(17) 0.0331(13) 0.0104(14) 0.0041(10) 0.0158(14)
O3 0.0223(11) 0.0282(13) 0.0212(11) 0.0023(10) 0.0005(9) 0.0040(10)
O4 0.0211(11) 0.0339(13) 0.0321(13) 0.0011(11) 0.0010(10) 0.0052(11)
C1 0.0220(16) 0.0246(18) 0.0278(17) -0.0014(15) -0.0015(13) 0.0038(14)
C2 0.0166(15) 0.0256(19) 0.0314(17) 0.0008(15) -0.0040(13) -0.0040(14)
C3 0.0186(15) 0.0215(17) 0.0283(16) 0.0017(14) -0.0016(12) -0.0028(14)
C4 0.0152(14) 0.0176(16) 0.0253(16) 0.0003(13) -0.0008(12) -0.0011(13)
C5 0.0120(14) 0.0138(15) 0.0232(15) -0.0011(12) 0.0001(11) -0.0006(12)
C6 0.0181(15) 0.0191(16) 0.0260(16) 0.0005(14) -0.0004(12) -0.0048(13)
C7 0.0201(15) 0.0172(16) 0.0238(16) 0.0010(13) 0.0017(12) -0.0039(13)
C8 0.0150(14) 0.0182(16) 0.0234(15) -0.0008(13) 0.0025(11) 0.0009(13)
C9 0.0178(15) 0.0234(16) 0.0195(15) -0.0010(13) 0.0028(12) 0.0026(13)
C10 0.0192(15) 0.0291(18) 0.0266(16) 0.0000(14) -0.0018(12) -0.0021(14)
C11 0.0189(16) 0.0262(18) 0.0337(18) 0.0029(15) -0.0023(13) -0.0075(14)
C12 0.0098(13) 0.0173(16) 0.0262(16) 0.0002(13) 0.0018(11) -0.0019(13)
C13 0.0127(14) 0.0167(15) 0.0249(15) -0.0014(13) 0.0023(11) -0.0028(12)
C14 0.0153(15) 0.0178(17) 0.0282(16) 0.0015(13) 0.0011(12) -0.0038(13)
C15 0.0215(16) 0.0214(17) 0.0278(17) 0.0055(14) 0.0017(13) -0.0037(14)
C16 0.0162(15) 0.0209(17) 0.0239(16) 0.0014(14) -0.0005(11) 0.0006(13)
C17 0.0209(16) 0.0226(18) 0.0260(16) 0.0025(14) 0.0009(13) -0.0007(14)
C18 0.0206(16) 0.031(2) 0.0294(18) 0.0001(16) -0.0035(13) -0.0006(15)
C19 0.0213(17) 0.037(2) 0.0314(19) 0.0048(16) -0.0019(14) -0.0031(16)
C20 0.038(2) 0.058(3) 0.046(2) 0.012(2) 0.0076(17) 0.020(2)
C21 0.066(7) 0.069(9) 0.048(5) 0.031(6) 0.013(5) 0.030(7)
C21' 0.054(5) 0.061(6) 0.036(3) 0.028(4) 0.017(3) 0.030(5)
C22 0.037(2) 0.053(3) 0.036(2) -0.004(2) -0.0108(16) 0.013(2)
C23 0.0181(15) 0.0244(18) 0.0310(17) 0.0002(15) 0.0032(13) 0.0036(14)
C24 0.0220(16) 0.0251(17) 0.0254(16) -0.0042(14) 0.0021(12) 0.0027(15)
C25 0.0131(14) 0.0251(18) 0.0322(17) -0.0019(15) -0.0025(13) -0.0013(14)
C26 0.0329(19) 0.054(3) 0.0309(19) 0.0099(19) 0.0000(15) 0.0101(19)

loop_
_atom_type_symbol
_atom_type_description
_atom_type_scat_dispersion_real
_atom_type_scat_dispersion_imag
_atom_type_scat_source
C C 0.0033 0.0016 'International Tables Vol C Tables 4.2.6.8 and 6.1.1.4'
H H 0.0000 0.0000 'International Tables Vol C Tables 4.2.6.8 and 6.1.1.4'
O O 0.0106 0.0060 'International Tables Vol C Tables 4.2.6.8 and 6.1.1.4'
F F 0.0171 0.0103 'International Tables Vol C Tables 4.2.6.8 and 6.1.1.4'

loop_
_geom_angle_atom_site_label_1
_geom_angle_atom_site_label_2
_geom_angle_atom_site_label_3
_geom_angle
_geom_angle_site_symmetry_1
_geom_angle_site_symmetry_3
_geom_angle_publ_flag
C19 O2 C20 115.5(3) . . ?
C25 O3 C9 115.8(2) . . ?
F1 C1 C2 105.7(3) . . ?
F1 C1 C18 105.6(2) . . ?
C2 C1 C18 114.2(3) . . ?
F1 C1 C17 106.2(2) . . ?
C2 C1 C17 112.2(3) . . ?
C18 C1 C17 112.2(3) . . ?
C1 C2 C3 111.6(3) . . ?
C1 C2 H2A 109.3 . . ?
C3 C2 H2A 109.3 . . ?
C1 C2 H2AB 109.3 . . ?
C3 C2 H2AB 109.3 . . ?
H2A C2 H2AB 108.0 . . ?
C2 C3 C4 113.9(3) . . ?
C2 C3 H3A 108.8 . . ?
C4 C3 H3A 108.8 . . ?
C2 C3 H3AB 108.8 . . ?
C4 C3 H3AB 108.8 . . ?
H3A C3 H3AB 107.7 . . ?
C23 C4 C3 109.2(2) . . ?
C23 C4 C16 112.5(3) . . ?
C3 C4 C16 106.8(2) . . ?
C23 C4 C5 111.5(2) . . ?
C3 C4 C5 110.2(2) . . ?
C16 C4 C5 106.6(2) . . ?
C6 C5 C13 111.2(2) . . ?
C6 C5 C4 113.9(2) . . ?
C13 C5 C4 112.5(2) . . ?
C6 C5 H5 106.2 . . ?
C13 C5 H5 106.2 . . ?
C4 C5 H5 106.2 . . ?
C5 C6 C7 112.2(2) . . ?
C5 C6 H6A 109.2 . . ?
C7 C6 H6A 109.2 . . ?
C5 C6 H6AB 109.2 . . ?
C7 C6 H6AB 109.2 . . ?
H6A C6 H6AB 107.9 . . ?
C8 C7 C6 111.2(3) . . ?
C8 C7 H7A 109.4 . . ?
C6 C7 H7A 109.4 . . ?
C8 C7 H7AB 109.4 . . ?
C6 C7 H7AB 109.4 . . ?
H7A C7 H7AB 108.0 . . ?
C9 C8 C7 115.8(3) . . ?
C9 C8 C12 98.0(2) . . ?
C7 C8 C12 108.0(2) . . ?
C9 C8 C24 110.5(2) . . ?
C7 C8 C24 110.9(2) . . ?
C12 C8 C24 113.1(3) . . ?
O3 C9 C8 110.8(2) . . ?
O3 C9 C10 113.1(2) . . ?
C8 C9 C10 105.5(3) . . ?
O3 C9 H9 109.1 . . ?
C8 C9 H9 109.1 . . ?
C10 C9 H9 109.1 . . ?
C9 C10 C11 104.2(2) . . ?
C9 C10 H10A 110.9 . . ?
C11 C10 H10A 110.9 . . ?
C9 C10 H10B 110.9 . . ?
C11 C10 H10B 110.9 . . ?
H10A C10 H10B 108.9 . . ?
C12 C11 C10 103.9(2) . . ?
C12 C11 H11A 111.0 . . ?
C10 C11 H11A 111.0 . . ?
C12 C11 H11B 111.0 . . ?
C10 C11 H11B 111.0 . . ?
H11A C11 H11B 109.0 . . ?
C13 C12 C11 119.6(3) . . ?
C13 C12 C8 114.3(2) . . ?
C11 C12 C8 103.7(2) . . ?
C13 C12 H12 106.1 . . ?
C11 C12 H12 106.1 . . ?
C8 C12 H12 106.1 . . ?
C12 C13 C14 110.5(2) . . ?
C12 C13 C5 108.3(2) . . ?
C14 C13 C5 111.6(2) . . ?
C12 C13 H13 108.8 . . ?
C14 C13 H13 108.8 . . ?
C5 C13 H13 108.8 . . ?
C15 C14 C13 111.7(2) . . ?
C15 C14 H14A 109.3 . . ?
C13 C14 H14A 109.3 . . ?
C15 C14 H14B 109.3 . . ?
C13 C14 H14B 109.3 . . ?
H14A C14 H14B 107.9 . . ?
C16 C15 C14 110.4(3) . . ?
C16 C15 H15A 109.6 . . ?
C14 C15 H15A 109.6 . . ?
C16 C15 H15B 109.6 . . ?
C14 C15 H15B 109.6 . . ?
H15A C15 H15B 108.1 . . ?
C15 C16 C17 111.4(3) . . ?
C15 C16 C4 112.3(2) . . ?
C17 C16 C4 112.9(2) . . ?
C15 C16 H16 106.6 . . ?
C17 C16 H16 106.6 . . ?
C4 C16 H16 106.6 . . ?
C1 C17 C16 112.1(3) . . ?
C1 C17 H17A 109.2 . . ?
C16 C17 H17A 109.2 . . ?
C1 C17 H17B 109.2 . . ?
C16 C17 H17B 109.2 . . ?
H17A C17 H17B 107.9 . . ?
C22 C18 C19 120.7(3) . . ?
C22 C18 C1 122.1(3) . . ?
C19 C18 C1 117.2(3) . . ?
O1 C19 O2 123.2(3) . . ?
O1 C19 C18 125.0(3) . . ?
O2 C19 C18 111.8(3) . . ?
O2 C20 C21 112.1(9) . . ?
O2 C20 C21' 104.1(6) . . ?
O2 C20 H20A 109.2 . . ?
C21 C20 H20A 109.2 . . ?
O2 C20 H20B 109.2 . . ?
C21 C20 H20B 109.2 . . ?
H20A C20 H20B 107.9 . . ?
O2 C20 H20C 110.9 . . ?
C21' C20 H20C 110.9 . . ?
O2 C20 H20D 110.9 . . ?
C21' C20 H20D 110.9 . . ?
H20C C20 H20D 108.9 . . ?
C20 C21 H21A 109.5 . . ?
C20 C21 H21B 109.5 . . ?
H21A C21 H21B 109.5 . . ?
C20 C21 H21C 109.5 . . ?
H21A C21 H21C 109.5 . . ?
H21B C21 H21C 109.5 . . ?
C20 C21' H21D 109.5 . . ?
C20 C21' H21E 109.5 . . ?
H21D C21' H21E 109.5 . . ?
C20 C21' H21F 109.5 . . ?
H21D C21' H21F 109.5 . . ?
H21E C21' H21F 109.5 . . ?
C18 C22 H22A 120.0 . . ?
C18 C22 H22B 120.0 . . ?
H22A C22 H22B 120.0 . . ?
C4 C23 H23A 109.5 . . ?
C4 C23 H23B 109.5 . . ?
H23A C23 H23B 109.5 . . ?
C4 C23 H23C 109.5 . . ?
H23A C23 H23C 109.5 . . ?
H23B C23 H23C 109.5 . . ?
C8 C24 H24A 109.5 . . ?
C8 C24 H24B 109.5 . . ?
H24A C24 H24B 109.5 . . ?
C8 C24 H24C 109.5 . . ?
H24A C24 H24C 109.5 . . ?
H24B C24 H24C 109.5 . . ?
O4 C25 O3 124.8(3) . . ?
O4 C25 C26 124.5(3) . . ?
O3 C25 C26 110.7(3) . . ?
C25 C26 H26A 109.5 . . ?
C25 C26 H26B 109.5 . . ?
H26A C26 H26B 109.5 . . ?
C25 C26 H26C 109.5 . . ?
H26A C26 H26C 109.5 . . ?
H26B C26 H26C 109.5 . . ?

loop_
_geom_bond_atom_site_label_1
_geom_bond_atom_site_label_2
_geom_bond_distance
_geom_bond_site_symmetry_2
_geom_bond_publ_flag
F1 C1 1.429(4) . ?
O1 C19 1.201(4) . ?
O2 C19 1.341(4) . ?
O2 C20 1.453(5) . ?
O3 C25 1.345(4) . ?
O3 C9 1.458(4) . ?
O4 C25 1.197(4) . ?
C1 C2 1.513(5) . ?
C1 C18 1.519(4) . ?
C1 C17 1.526(5) . ?
C2 C3 1.535(4) . ?
C2 H2A 0.9900 . ?
C2 H2AB 0.9900 . ?
C3 C4 1.543(4) . ?
C3 H3A 0.9900 . ?
C3 H3AB 0.9900 . ?
C4 C23 1.541(4) . ?
C4 C16 1.554(4) . ?
C4 C5 1.558(4) . ?
C5 C6 1.539(4) . ?
C5 C13 1.546(4) . ?
C5 H5 1.0000 . ?
C6 C7 1.542(4) . ?
C6 H6A 0.9900 . ?
C6 H6AB 0.9900 . ?
C7 C8 1.530(4) . ?
C7 H7A 0.9900 . ?
C7 H7AB 0.9900 . ?
C8 C9 1.523(4) . ?
C8 C12 1.540(4) . ?
C8 C24 1.545(4) . ?
C9 C10 1.544(5) . ?
C9 H9 1.0000 . ?
C10 C11 1.557(4) . ?
C10 H10A 0.9900 . ?
C10 H10B 0.9900 . ?
C11 C12 1.534(4) . ?
C11 H11A 0.9900 . ?
C11 H11B 0.9900 . ?
C12 C13 1.524(4) . ?
C12 H12 1.0000 . ?
C13 C14 1.533(4) . ?
C13 H13 1.0000 . ?
C14 C15 1.528(4) . ?
C14 H14A 0.9900 . ?
C14 H14B 0.9900 . ?
C15 C16 1.522(4) . ?
C15 H15A 0.9900 . ?
C15 H15B 0.9900 . ?
C16 C17 1.535(4) . ?
C16 H16 1.0000 . ?
C17 H17A 0.9900 . ?
C17 H17B 0.9900 . ?
C18 C22 1.324(5) . ?
C18 C19 1.496(5) . ?
C20 C21 1.502(11) . ?
C20 C21' 1.537(8) . ?
C20 H20A 0.9900 . ?
C20 H20B 0.9900 . ?
C20 H20C 0.9900 . ?
C20 H20D 0.9900 . ?
C21 H21A 0.9800 . ?
C21 H21B 0.9800 . ?
C21 H21C 0.9800 . ?
C21' H21D 0.9800 . ?
C21' H21E 0.9800 . ?
C21' H21F 0.9800 . ?
C22 H22A 0.9500 . ?
C22 H22B 0.9500 . ?
C23 H23A 0.9800 . ?
C23 H23B 0.9800 . ?
C23 H23C 0.9800 . ?
C24 H24A 0.9800 . ?
C24 H24B 0.9800 . ?
C24 H24C 0.9800 . ?
C25 C26 1.504(5) . ?
C26 H26A 0.9800 . ?
C26 H26B 0.9800 . ?
C26 H26C 0.9800 . ?

loop_
_geom_torsion_atom_site_label_1
_geom_torsion_atom_site_label_2
_geom_torsion_atom_site_label_3
_geom_torsion_atom_site_label_4
_geom_torsion
_geom_torsion_site_symmetry_1
_geom_torsion_site_symmetry_2
_geom_torsion_site_symmetry_3
_geom_torsion_site_symmetry_4
_geom_torsion_publ_flag
F1 C1 C2 C3 -63.9(3) . . . . ?
C18 C1 C2 C3 -179.5(3) . . . . ?
C17 C1 C2 C3 51.4(4) . . . . ?
C1 C2 C3 C4 -55.6(4) . . . . ?
C2 C3 C4 C23 -65.8(3) . . . . ?
C2 C3 C4 C16 56.1(3) . . . . ?
C2 C3 C4 C5 171.4(3) . . . . ?
C23 C4 C5 C6 -60.9(3) . . . . ?
C3 C4 C5 C6 60.5(3) . . . . ?
C16 C4 C5 C6 176.0(2) . . . . ?
C23 C4 C5 C13 66.7(3) . . . . ?
C3 C4 C5 C13 -171.9(2) . . . . ?
C16 C4 C5 C13 -56.4(3) . . . . ?
C13 C5 C6 C7 55.0(3) . . . . ?
C4 C5 C6 C7 -176.7(3) . . . . ?
C5 C6 C7 C8 -55.9(3) . . . . ?
C6 C7 C8 C9 164.1(3) . . . . ?
C6 C7 C8 C12 55.5(3) . . . . ?
C6 C7 C8 C24 -68.9(3) . . . . ?
C25 O3 C9 C8 -164.3(3) . . . . ?
C25 O3 C9 C10 77.5(3) . . . . ?
C7 C8 C9 O3 78.2(3) . . . . ?
C12 C8 C9 O3 -167.4(2) . . . . ?
C24 C8 C9 O3 -49.0(3) . . . . ?
C7 C8 C9 C10 -159.1(3) . . . . ?
C12 C8 C9 C10 -44.6(3) . . . . ?
C24 C8 C9 C10 73.7(3) . . . . ?
O3 C9 C10 C11 145.8(3) . . . . ?
C8 C9 C10 C11 24.5(3) . . . . ?
C9 C10 C11 C12 6.2(3) . . . . ?
C10 C11 C12 C13 -163.1(3) . . . . ?
C10 C11 C12 C8 -34.3(3) . . . . ?
C9 C8 C12 C13 -179.6(3) . . . . ?
C7 C8 C12 C13 -59.1(3) . . . . ?
C24 C8 C12 C13 64.0(3) . . . . ?
C9 C8 C12 C11 48.5(3) . . . . ?
C7 C8 C12 C11 169.0(2) . . . . ?
C24 C8 C12 C11 -67.9(3) . . . . ?
C11 C12 C13 C14 -55.3(4) . . . . ?
C8 C12 C13 C14 -179.0(3) . . . . ?
C11 C12 C13 C5 -177.8(3) . . . . ?
C8 C12 C13 C5 58.4(3) . . . . ?
C6 C5 C13 C12 -54.4(3) . . . . ?
C4 C5 C13 C12 176.5(2) . . . . ?
C6 C5 C13 C14 -176.3(2) . . . . ?
C4 C5 C13 C14 54.7(3) . . . . ?
C12 C13 C14 C15 -173.2(3) . . . . ?
C5 C13 C14 C15 -52.6(3) . . . . ?
C13 C14 C15 C16 55.1(4) . . . . ?
C14 C15 C16 C17 172.1(3) . . . . ?
C14 C15 C16 C4 -60.2(3) . . . . ?
C23 C4 C16 C15 -62.9(3) . . . . ?
C3 C4 C16 C15 177.3(3) . . . . ?
C5 C4 C16 C15 59.6(3) . . . . ?
C23 C4 C16 C17 64.0(3) . . . . ?
C3 C4 C16 C17 -55.7(3) . . . . ?
C5 C4 C16 C17 -173.5(3) . . . . ?
F1 C1 C17 C16 63.0(3) . . . . ?
C2 C1 C17 C16 -52.0(4) . . . . ?
C18 C1 C17 C16 177.8(3) . . . . ?
C15 C16 C17 C1 -177.1(3) . . . . ?
C4 C16 C17 C1 55.5(4) . . . . ?
F1 C1 C18 C22 -0.3(5) . . . . ?
C2 C1 C18 C22 115.3(4) . . . . ?
C17 C1 C18 C22 -115.6(4) . . . . ?
F1 C1 C18 C19 177.7(3) . . . . ?
C2 C1 C18 C19 -66.6(4) . . . . ?
C17 C1 C18 C19 62.5(4) . . . . ?
C20 O2 C19 O1 -0.4(5) . . . . ?
C20 O2 C19 C18 179.8(3) . . . . ?
C22 C18 C19 O1 -176.0(4) . . . . ?
C1 C18 C19 O1 5.9(5) . . . . ?
C22 C18 C19 O2 3.8(5) . . . . ?
C1 C18 C19 O2 -174.3(3) . . . . ?
C19 O2 C20 C21 -172.8(8) . . . . ?
C19 O2 C20 C21' 164.3(5) . . . . ?
C9 O3 C25 O4 -0.1(4) . . . . ?
C9 O3 C25 C26 -178.2(3) . . . . ?
